data_1507164
loop_
_publ_author_name
'Liedtke, Ren\'e'
'Harhausen, Marcel'
'Fr\"ohlich, Roland'
'Kehr, Gerald'
'Erker, Gerhard'

_publ_section_title
;
 1,1-carboboration route to substituted naphthalenes.
;
_journal_issue 6
_journal_name_full 'Organic letters'
_journal_page_first 1448
_journal_page_last 1451
_journal_paper_doi 10.1021/ol300193e
_journal_volume 14
_journal_year 2012
_chemical_formula_sum 'C36 H26 B F15 Si2'
_chemical_formula_weight 810.56
_chemical_name_systematic
; 
 ? 
;
_space_group_IT_number 61
_symmetry_cell_setting orthorhombic
_symmetry_space_group_name_Hall '-P 2ac 2ab'
_symmetry_space_group_name_H-M 'P b c a'
_atom_sites_solution_hydrogens geom
_atom_sites_solution_primary direct
_atom_sites_solution_secondary difmap
_audit_creation_method SHELXL-97
_cell_angle_alpha 90.00
_cell_angle_beta 90.00
_cell_angle_gamma 90.00
_cell_formula_units_Z 8
_cell_length_a 12.8769(3)
_cell_length_b 18.9861(4)
_cell_length_c 29.5893(9)
_cell_measurement_reflns_used 6675
_cell_measurement_temperature 223(2)
_cell_measurement_theta_max 68.25
_cell_measurement_theta_min 0.88
_cell_volume 7234.1(3)
_computing_cell_refinement 'Collect (Nonius B.V., 1998)'
_computing_data_collection 'Collect (Nonius B.V., 1998)'
_computing_data_reduction 'Denzo-SMN (Otwinowski & Minor, 1997)'
_computing_molecular_graphics 'XP (BrukerAXS, 2000)'
_computing_publication_material 'SHELXL-97 (Sheldrick, 1997)'
_computing_structure_refinement 'SHELXL-97 (Sheldrick, 1997)'
_computing_structure_solution 'SHELXS-97 (Sheldrick, 1990)'
_diffrn_ambient_temperature 223(2)
_diffrn_measured_fraction_theta_full 0.980
_diffrn_measured_fraction_theta_max 0.980
_diffrn_measurement_device_type 'Nonius KappaCCD APEXII'
_diffrn_measurement_method '\w and \f scans'
_diffrn_radiation_monochromator graphite
_diffrn_radiation_source 'fine-focus sealed tube'
_diffrn_radiation_type CuK\a
_diffrn_radiation_wavelength 1.54178
_diffrn_reflns_av_R_equivalents 0.031
_diffrn_reflns_av_sigmaI/netI 0.0364
_diffrn_reflns_limit_h_max 15
_diffrn_reflns_limit_h_min -15
_diffrn_reflns_limit_k_max 22
_diffrn_reflns_limit_k_min -22
_diffrn_reflns_limit_l_max 35
_diffrn_reflns_limit_l_min -35
_diffrn_reflns_number 40836
_diffrn_reflns_theta_full 66.84
_diffrn_reflns_theta_max 66.84
_diffrn_reflns_theta_min 4.41
_exptl_absorpt_coefficient_mu 1.847
_exptl_absorpt_correction_T_max 0.8972
_exptl_absorpt_correction_T_min 0.5481
_exptl_absorpt_correction_type multi-scan
_exptl_absorpt_process_details 'Denzo (Otwinowski, Borek, Majewski & Minor, 2003)'
_exptl_crystal_colour yellow
_exptl_crystal_density_diffrn 1.488
_exptl_crystal_density_method 'not measured'
_exptl_crystal_description plate
_exptl_crystal_F_000 3280
_exptl_crystal_size_max 0.37
_exptl_crystal_size_mid 0.27
_exptl_crystal_size_min 0.06
_refine_diff_density_max 0.188
_refine_diff_density_min -0.264
_refine_diff_density_rms 0.044
_refine_ls_extinction_method none
_refine_ls_goodness_of_fit_ref 1.022
_refine_ls_hydrogen_treatment constr
_refine_ls_matrix_type full
_refine_ls_number_parameters 495
_refine_ls_number_reflns 6302
_refine_ls_number_restraints 0
_refine_ls_restrained_S_all 1.022
_refine_ls_R_factor_all 0.0607
_refine_ls_R_factor_gt 0.0464
_refine_ls_shift/su_max 0.000
_refine_ls_shift/su_mean 0.000
_refine_ls_structure_factor_coef Fsqd
_refine_ls_weighting_details 'calc w=1/[\s^2^(Fo^2^)+(0.0482P)^2^+5.3013P] where P=(Fo^2^+2Fc^2^)/3'
_refine_ls_weighting_scheme calc
_refine_ls_wR_factor_gt 0.1118
_refine_ls_wR_factor_ref 0.1218
_reflns_number_gt 4997
_reflns_number_total 6302
_reflns_threshold_expression >2sigma(I)
_cod_data_source_file ol300193e_si_003.cif
_cod_data_source_block erk6237
_cod_original_sg_symbol_H-M Pbca
_cod_database_code 1507164

loop_
_symmetry_equiv_pos_as_xyz
'x, y, z'
'-x+1/2, -y, z+1/2'
'-x, y+1/2, -z+1/2'
'x+1/2, -y+1/2, -z'
'-x, -y, -z'
'x-1/2, y, -z-1/2'
'x, -y-1/2, z-1/2'
'-x-1/2, y-1/2, z'

loop_
_atom_site_label
_atom_site_type_symbol
_atom_site_fract_x
_atom_site_fract_y
_atom_site_fract_z
_atom_site_U_iso_or_equiv
_atom_site_adp_type
_atom_site_occupancy
_atom_site_symmetry_multiplicity
_atom_site_calc_flag
_atom_site_refinement_flags
C1 C 0.51005(19) 0.16504(12) 0.38461(8) 0.0380(5) Uani 1 1 d .
Si1 Si 0.39104(6) 0.13973(4) 0.41916(2) 0.04409(18) Uani 1 1 d .
C11 C 0.2764(2) 0.14192(19) 0.38058(12) 0.0709(9) Uani 1 1 d .
H11A H 0.2145 0.1288 0.3973 0.106 Uiso 1 1 calc R
H11B H 0.2871 0.1090 0.3559 0.106 Uiso 1 1 calc R
H11C H 0.2681 0.1891 0.3685 0.106 Uiso 1 1 calc R
C12 C 0.4095(3) 0.05251(16) 0.44761(11) 0.0712(9) Uani 1 1 d .
H12A H 0.4702 0.0545 0.4670 0.107 Uiso 1 1 calc R
H12B H 0.4193 0.0162 0.4249 0.107 Uiso 1 1 calc R
H12C H 0.3487 0.0416 0.4656 0.107 Uiso 1 1 calc R
C13 C 0.3564(2) 0.20301(15) 0.46498(10) 0.0528(7) Uani 1 1 d .
H13A H 0.3710 0.2507 0.4550 0.079 Uiso 1 1 calc R
H13B H 0.3971 0.1926 0.4918 0.079 Uiso 1 1 calc R
H13C H 0.2831 0.1987 0.4720 0.079 Uiso 1 1 calc R
C2 C 0.56887(18) 0.22554(12) 0.39253(8) 0.0361(5) Uani 1 1 d .
C3 C 0.64634(18) 0.24711(12) 0.36019(8) 0.0364(5) Uani 1 1 d .
C4 C 0.67217(19) 0.20833(13) 0.32205(8) 0.0408(6) Uani 1 1 d .
Si4 Si 0.77868(7) 0.23246(4) 0.27971(3) 0.0553(2) Uani 1 1 d .
C41 C 0.8669(3) 0.3067(2) 0.29524(14) 0.0939(14) Uani 1 1 d .
H41A H 0.8968 0.2979 0.3248 0.141 Uiso 1 1 calc R
H41B H 0.8276 0.3503 0.2960 0.141 Uiso 1 1 calc R
H41C H 0.9219 0.3105 0.2730 0.141 Uiso 1 1 calc R
C42 C 0.7139(4) 0.2582(2) 0.22576(12) 0.0990(14) Uani 1 1 d .
H42A H 0.7662 0.2714 0.2037 0.148 Uiso 1 1 calc R
H42B H 0.6681 0.2979 0.2312 0.148 Uiso 1 1 calc R
H42C H 0.6739 0.2188 0.2143 0.148 Uiso 1 1 calc R
C43 C 0.8708(3) 0.15808(19) 0.27328(15) 0.0861(11) Uani 1 1 d .
H43A H 0.9234 0.1703 0.2512 0.129 Uiso 1 1 calc R
H43B H 0.8335 0.1166 0.2632 0.129 Uiso 1 1 calc R
H43C H 0.9037 0.1484 0.3021 0.129 Uiso 1 1 calc R
C5 C 0.61303(19) 0.14487(13) 0.31460(8) 0.0403(6) Uani 1 1 d .
C6 C 0.6295(2) 0.10160(14) 0.27606(9) 0.0503(7) Uani 1 1 d .
H6 H 0.6819 0.1148 0.2556 0.060 Uiso 1 1 calc R
C7 C 0.5738(2) 0.04198(15) 0.26689(9) 0.0533(7) Uani 1 1 d .
C71 C 0.5948(3) 0.00116(19) 0.22407(12) 0.0790(10) Uani 1 1 d .
H71A H 0.6531 0.0221 0.2082 0.118 Uiso 1 1 calc R
H71B H 0.5338 0.0025 0.2049 0.118 Uiso 1 1 calc R
H71C H 0.6110 -0.0473 0.2316 0.118 Uiso 1 1 calc R
C8 C 0.4950(2) 0.02108(13) 0.29742(9) 0.0481(6) Uani 1 1 d .
C81 C 0.4286(3) -0.04304(15) 0.28837(11) 0.0656(8) Uani 1 1 d .
H81A H 0.3830 -0.0512 0.3139 0.098 Uiso 1 1 calc R
H81B H 0.4729 -0.0838 0.2839 0.098 Uiso 1 1 calc R
H81C H 0.3873 -0.0353 0.2614 0.098 Uiso 1 1 calc R
C9 C 0.4776(2) 0.06171(13) 0.33457(9) 0.0445(6) Uani 1 1 d .
H9 H 0.4255 0.0472 0.3548 0.053 Uiso 1 1 calc R
C10 C 0.53269(19) 0.12445(12) 0.34492(8) 0.0383(5) Uani 1 1 d .
B1 B 0.5594(2) 0.27063(15) 0.43688(9) 0.0386(6) Uani 1 1 d .
C21 C 0.59167(19) 0.23852(12) 0.48384(8) 0.0396(5) Uani 1 1 d .
C22 C 0.5540(2) 0.26367(14) 0.52506(8) 0.0450(6) Uani 1 1 d .
F22 F 0.48877(13) 0.31913(8) 0.52570(5) 0.0557(4) Uani 1 1 d .
C23 C 0.5755(2) 0.23340(17) 0.56616(9) 0.0536(7) Uani 1 1 d .
F23 F 0.53516(14) 0.25943(11) 0.60440(5) 0.0740(5) Uani 1 1 d .
C24 C 0.6380(2) 0.17476(17) 0.56765(10) 0.0576(8) Uani 1 1 d .
F24 F 0.65859(16) 0.14413(12) 0.60724(6) 0.0860(6) Uani 1 1 d .
C25 C 0.6786(2) 0.14814(15) 0.52847(10) 0.0518(7) Uani 1 1 d .
F25 F 0.74263(14) 0.09210(9) 0.53020(6) 0.0721(5) Uani 1 1 d .
C26 C 0.6558(2) 0.17936(13) 0.48771(9) 0.0435(6) Uani 1 1 d .
F26 F 0.69964(12) 0.15035(8) 0.45123(5) 0.0535(4) Uani 1 1 d .
C31 C 0.52444(19) 0.35026(12) 0.43348(8) 0.0390(5) Uani 1 1 d .
C32 C 0.5758(2) 0.40497(13) 0.45548(9) 0.0434(6) Uani 1 1 d .
F32 F 0.65562(12) 0.39072(8) 0.48341(5) 0.0544(4) Uani 1 1 d .
C33 C 0.5529(2) 0.47514(14) 0.44878(10) 0.0530(7) Uani 1 1 d .
F33 F 0.60780(16) 0.52533(8) 0.46973(7) 0.0753(5) Uani 1 1 d .
C34 C 0.4722(2) 0.49290(14) 0.42101(11) 0.0571(8) Uani 1 1 d .
F34 F 0.44778(17) 0.56068(9) 0.41462(8) 0.0866(6) Uani 1 1 d .
C35 C 0.4166(2) 0.44133(15) 0.39919(9) 0.0519(7) Uani 1 1 d .
F35 F 0.33571(14) 0.45835(9) 0.37291(6) 0.0696(5) Uani 1 1 d .
C36 C 0.4447(2) 0.37170(13) 0.40524(8) 0.0420(6) Uani 1 1 d .
F36 F 0.38842(12) 0.32348(8) 0.38255(5) 0.0552(4) Uani 1 1 d .
C51 C 0.69842(19) 0.31656(12) 0.36872(8) 0.0384(5) Uani 1 1 d .
C52 C 0.78001(19) 0.32552(13) 0.39871(8) 0.0424(6) Uani 1 1 d .
F52 F 0.81916(12) 0.26942(8) 0.42029(5) 0.0570(4) Uani 1 1 d .
C53 C 0.8246(2) 0.39041(15) 0.40675(9) 0.0509(7) Uani 1 1 d .
F53 F 0.90485(14) 0.39620(10) 0.43572(6) 0.0718(5) Uani 1 1 d .
C54 C 0.7862(2) 0.44904(14) 0.38565(10) 0.0533(7) Uani 1 1 d .
F54 F 0.82633(16) 0.51255(9) 0.39468(7) 0.0767(5) Uani 1 1 d .
C55 C 0.7058(2) 0.44237(14) 0.35546(10) 0.0526(7) Uani 1 1 d .
F55 F 0.66700(16) 0.49969(9) 0.33498(7) 0.0777(5) Uani 1 1 d .
C56 C 0.6638(2) 0.37702(14) 0.34738(8) 0.0445(6) Uani 1 1 d .
F56 F 0.58432(13) 0.37246(8) 0.31789(5) 0.0601(4) Uani 1 1 d .

loop_
_atom_site_aniso_label
_atom_site_aniso_U_11
_atom_site_aniso_U_22
_atom_site_aniso_U_33
_atom_site_aniso_U_23
_atom_site_aniso_U_13
_atom_site_aniso_U_12
C1 0.0401(13) 0.0340(12) 0.0400(12) 0.0025(11) -0.0045(10) 0.0031(10)
Si1 0.0425(4) 0.0410(4) 0.0488(4) 0.0011(3) 0.0056(3) -0.0054(3)
C11 0.0476(17) 0.088(2) 0.078(2) -0.0108(19) 0.0017(16) -0.0106(17)
C12 0.093(3) 0.0505(17) 0.070(2) 0.0093(16) 0.0213(19) -0.0077(17)
C13 0.0421(15) 0.0550(17) 0.0613(16) -0.0005(14) 0.0121(13) -0.0034(13)
C2 0.0352(12) 0.0356(12) 0.0375(12) 0.0010(10) -0.0003(10) 0.0022(10)
C3 0.0366(12) 0.0345(12) 0.0380(12) 0.0033(10) -0.0002(10) -0.0003(10)
C4 0.0406(13) 0.0383(13) 0.0435(13) 0.0001(11) -0.0008(11) 0.0026(11)
Si4 0.0596(5) 0.0521(5) 0.0543(4) -0.0041(4) 0.0206(4) -0.0036(4)
C41 0.094(3) 0.084(3) 0.104(3) -0.025(2) 0.061(2) -0.033(2)
C42 0.132(4) 0.107(3) 0.057(2) 0.015(2) 0.021(2) 0.010(3)
C43 0.060(2) 0.081(2) 0.117(3) -0.009(2) 0.031(2) 0.0031(18)
C5 0.0416(13) 0.0381(13) 0.0414(12) -0.0035(11) -0.0009(11) 0.0045(11)
C6 0.0491(15) 0.0524(16) 0.0495(15) -0.0127(13) 0.0057(12) 0.0001(13)
C7 0.0547(17) 0.0519(16) 0.0531(15) -0.0115(13) -0.0011(13) 0.0051(14)
C71 0.085(2) 0.079(2) 0.073(2) -0.0344(19) 0.0122(19) -0.007(2)
C8 0.0508(15) 0.0412(14) 0.0523(15) -0.0072(12) -0.0094(12) 0.0027(12)
C81 0.073(2) 0.0477(17) 0.076(2) -0.0167(15) -0.0050(17) -0.0068(15)
C9 0.0474(15) 0.0401(14) 0.0460(14) -0.0019(12) -0.0029(12) -0.0002(12)
C10 0.0408(13) 0.0334(12) 0.0407(12) 0.0002(10) -0.0036(11) 0.0027(10)
B1 0.0312(14) 0.0407(15) 0.0437(14) 0.0007(13) 0.0024(12) -0.0035(12)
C21 0.0403(13) 0.0361(13) 0.0424(13) -0.0011(11) -0.0015(10) -0.0023(11)
C22 0.0436(14) 0.0468(15) 0.0445(13) -0.0016(12) 0.0009(11) -0.0044(12)
F22 0.0627(10) 0.0553(9) 0.0492(8) -0.0058(7) 0.0107(7) 0.0050(8)
C23 0.0488(16) 0.073(2) 0.0384(14) 0.0013(14) 0.0032(12) -0.0144(15)
F23 0.0699(12) 0.1125(15) 0.0396(8) -0.0025(9) 0.0085(8) -0.0103(11)
C24 0.0488(16) 0.075(2) 0.0491(16) 0.0213(15) -0.0064(13) -0.0126(15)
F24 0.0799(13) 0.1198(17) 0.0584(10) 0.0396(11) -0.0119(9) -0.0051(12)
C25 0.0448(15) 0.0486(16) 0.0622(17) 0.0146(14) -0.0112(13) -0.0016(13)
F25 0.0683(11) 0.0623(11) 0.0856(12) 0.0248(9) -0.0148(10) 0.0098(9)
C26 0.0419(14) 0.0421(14) 0.0464(13) 0.0003(12) -0.0015(11) -0.0050(11)
F26 0.0555(9) 0.0486(9) 0.0564(9) -0.0024(7) -0.0013(7) 0.0115(7)
C31 0.0396(13) 0.0382(13) 0.0391(12) -0.0012(11) 0.0049(10) 0.0012(11)
C32 0.0456(14) 0.0402(14) 0.0444(13) -0.0027(11) 0.0057(11) 0.0014(12)
F32 0.0557(9) 0.0518(9) 0.0558(9) -0.0051(7) -0.0068(8) -0.0045(7)
C33 0.0609(18) 0.0393(14) 0.0588(16) -0.0080(13) 0.0112(15) -0.0052(13)
F33 0.0914(14) 0.0427(9) 0.0917(13) -0.0170(9) 0.0024(11) -0.0109(9)
C34 0.0666(19) 0.0356(14) 0.0692(18) 0.0044(14) 0.0154(16) 0.0081(14)
F34 0.1010(15) 0.0373(9) 0.1214(16) 0.0093(10) 0.0044(13) 0.0173(10)
C35 0.0473(15) 0.0535(17) 0.0549(16) 0.0139(14) 0.0051(13) 0.0114(13)
F35 0.0617(10) 0.0678(11) 0.0794(12) 0.0251(9) -0.0027(9) 0.0149(9)
C36 0.0422(14) 0.0389(13) 0.0450(13) 0.0006(11) 0.0036(11) -0.0002(11)
F36 0.0513(9) 0.0535(9) 0.0608(9) 0.0031(8) -0.0117(7) -0.0001(7)
C51 0.0400(13) 0.0364(13) 0.0387(12) 0.0005(10) 0.0054(10) -0.0011(10)
C52 0.0407(14) 0.0412(14) 0.0452(13) 0.0005(11) 0.0019(11) -0.0011(11)
F52 0.0500(9) 0.0528(9) 0.0683(10) 0.0106(8) -0.0146(8) -0.0005(7)
C53 0.0427(15) 0.0546(17) 0.0552(15) -0.0047(13) -0.0012(13) -0.0103(13)
F53 0.0614(11) 0.0758(12) 0.0782(12) -0.0054(10) -0.0161(9) -0.0229(9)
C54 0.0580(17) 0.0414(15) 0.0607(16) -0.0062(13) 0.0125(14) -0.0149(13)
F54 0.0887(13) 0.0470(10) 0.0945(13) -0.0094(9) 0.0129(11) -0.0277(9)
C55 0.0608(18) 0.0352(14) 0.0619(17) 0.0118(13) 0.0082(14) 0.0017(13)
F55 0.0917(14) 0.0429(9) 0.0984(14) 0.0218(9) -0.0001(11) 0.0020(9)
C56 0.0414(14) 0.0474(15) 0.0447(13) 0.0065(12) 0.0028(11) 0.0001(12)
F56 0.0626(10) 0.0563(9) 0.0614(9) 0.0143(8) -0.0138(8) 0.0014(8)

loop_
_atom_type_symbol
_atom_type_description
_atom_type_scat_dispersion_real
_atom_type_scat_dispersion_imag
_atom_type_scat_source
C C 0.0181 0.0091 'International Tables Vol C Tables 4.2.6.8 and 6.1.1.4'
H H 0.0000 0.0000 'International Tables Vol C Tables 4.2.6.8 and 6.1.1.4'
B B 0.0090 0.0039 'International Tables Vol C Tables 4.2.6.8 and 6.1.1.4'
F F 0.0727 0.0534 'International Tables Vol C Tables 4.2.6.8 and 6.1.1.4'
Si Si 0.2541 0.3302 'International Tables Vol C Tables 4.2.6.8 and 6.1.1.4'

loop_
_geom_angle_atom_site_label_1
_geom_angle_atom_site_label_2
_geom_angle_atom_site_label_3
_geom_angle
C2 C1 C10 118.0(2)
C2 C1 Si1 123.67(18)
C10 C1 Si1 117.87(18)
C13 Si1 C11 103.95(14)
C13 Si1 C12 105.84(14)
C11 Si1 C12 113.28(17)
C13 Si1 C1 114.84(12)
C11 Si1 C1 107.61(13)
C12 Si1 C1 111.24(14)
Si1 C11 H11A 109.5
Si1 C11 H11B 109.5
H11A C11 H11B 109.5
Si1 C11 H11C 109.5
H11A C11 H11C 109.5
H11B C11 H11C 109.5
Si1 C12 H12A 109.5
Si1 C12 H12B 109.5
H12A C12 H12B 109.5
Si1 C12 H12C 109.5
H12A C12 H12C 109.5
H12B C12 H12C 109.5
Si1 C13 H13A 109.5
Si1 C13 H13B 109.5
H13A C13 H13B 109.5
Si1 C13 H13C 109.5
H13A C13 H13C 109.5
H13B C13 H13C 109.5
C1 C2 C3 119.9(2)
C1 C2 B1 123.1(2)
C3 C2 B1 116.9(2)
C4 C3 C2 123.7(2)
C4 C3 C51 119.7(2)
C2 C3 C51 116.6(2)
C3 C4 C5 116.2(2)
C3 C4 Si4 125.25(19)
C5 C4 Si4 118.59(18)
C43 Si4 C42 113.45(19)
C43 Si4 C41 102.19(18)
C42 Si4 C41 106.5(2)
C43 Si4 C4 110.08(14)
C42 Si4 C4 107.62(16)
C41 Si4 C4 117.09(13)
Si4 C41 H41A 109.5
Si4 C41 H41B 109.5
H41A C41 H41B 109.5
Si4 C41 H41C 109.5
H41A C41 H41C 109.5
H41B C41 H41C 109.5
Si4 C42 H42A 109.5
Si4 C42 H42B 109.5
H42A C42 H42B 109.5
Si4 C42 H42C 109.5
H42A C42 H42C 109.5
H42B C42 H42C 109.5
Si4 C43 H43A 109.5
Si4 C43 H43B 109.5
H43A C43 H43B 109.5
Si4 C43 H43C 109.5
H43A C43 H43C 109.5
H43B C43 H43C 109.5
C6 C5 C10 117.2(2)
C6 C5 C4 121.8(2)
C10 C5 C4 121.0(2)
C7 C6 C5 124.0(3)
C7 C6 H6 118.0
C5 C6 H6 118.0
C6 C7 C8 118.8(2)
C6 C7 C71 119.9(3)
C8 C7 C71 121.3(3)
C7 C71 H71A 109.5
C7 C71 H71B 109.5
H71A C71 H71B 109.5
C7 C71 H71C 109.5
H71A C71 H71C 109.5
H71B C71 H71C 109.5
C9 C8 C7 118.3(2)
C9 C8 C81 120.4(3)
C7 C8 C81 121.2(2)
C8 C81 H81A 109.5
C8 C81 H81B 109.5
H81A C81 H81B 109.5
C8 C81 H81C 109.5
H81A C81 H81C 109.5
H81B C81 H81C 109.5
C8 C9 C10 124.6(3)
C8 C9 H9 117.7
C10 C9 H9 117.7
C9 C10 C5 117.1(2)
C9 C10 C1 121.7(2)
C5 C10 C1 121.2(2)
C2 B1 C21 120.4(2)
C2 B1 C31 119.3(2)
C21 B1 C31 120.1(2)
C22 C21 C26 114.1(2)
C22 C21 B1 123.2(2)
C26 C21 B1 122.6(2)
F22 C22 C23 116.1(2)
F22 C22 C21 119.7(2)
C23 C22 C21 124.1(3)
F23 C23 C22 121.1(3)
F23 C23 C24 119.9(3)
C22 C23 C24 119.0(3)
F24 C24 C25 120.4(3)
F24 C24 C23 119.8(3)
C25 C24 C23 119.7(2)
F25 C25 C24 119.6(2)
F25 C25 C26 120.3(3)
C24 C25 C26 120.1(3)
F26 C26 C25 116.1(2)
F26 C26 C21 120.9(2)
C25 C26 C21 122.9(2)
C36 C31 C32 114.5(2)
C36 C31 B1 122.1(2)
C32 C31 B1 123.2(2)
F32 C32 C33 116.5(2)
F32 C32 C31 120.0(2)
C33 C32 C31 123.5(3)
F33 C33 C34 120.3(3)
F33 C33 C32 120.5(3)
C34 C33 C32 119.2(3)
F34 C34 C33 120.0(3)
F34 C34 C35 119.8(3)
C33 C34 C35 120.2(3)
F35 C35 C34 120.4(3)
F35 C35 C36 120.6(3)
C34 C35 C36 119.0(3)
F36 C36 C35 116.4(2)
F36 C36 C31 120.0(2)
C35 C36 C31 123.6(2)
C56 C51 C52 115.7(2)
C56 C51 C3 120.5(2)
C52 C51 C3 123.7(2)
F52 C52 C53 118.1(2)
F52 C52 C51 119.5(2)
C53 C52 C51 122.4(2)
F53 C53 C54 120.1(2)
F53 C53 C52 120.1(3)
C54 C53 C52 119.8(3)
F54 C54 C53 120.2(3)
F54 C54 C55 120.2(3)
C53 C54 C55 119.6(2)
F55 C55 C56 120.5(3)
F55 C55 C54 120.0(3)
C56 C55 C54 119.5(2)
F56 C56 C55 118.0(2)
F56 C56 C51 119.1(2)
C55 C56 C51 122.9(2)

loop_
_geom_bond_atom_site_label_1
_geom_bond_atom_site_label_2
_geom_bond_distance
C1 C2 1.396(3)
C1 C10 1.435(3)
C1 Si1 1.904(3)
Si1 C13 1.866(3)
Si1 C11 1.866(3)
Si1 C12 1.873(3)
C11 H11A 0.9700
C11 H11B 0.9700
C11 H11C 0.9700
C12 H12A 0.9700
C12 H12B 0.9700
C12 H12C 0.9700
C13 H13A 0.9700
C13 H13B 0.9700
C13 H13C 0.9700
C2 C3 1.442(3)
C2 B1 1.572(4)
C3 C4 1.388(3)
C3 C51 1.501(3)
C4 C5 1.442(3)
C4 Si4 1.913(3)
Si4 C43 1.854(3)
Si4 C42 1.866(4)
Si4 C41 1.868(4)
C41 H41A 0.9700
C41 H41B 0.9700
C41 H41C 0.9700
C42 H42A 0.9700
C42 H42B 0.9700
C42 H42C 0.9700
C43 H43A 0.9700
C43 H43B 0.9700
C43 H43C 0.9700
C5 C6 1.421(3)
C5 C10 1.423(3)
C6 C7 1.367(4)
C6 H6 0.9400
C7 C8 1.415(4)
C7 C71 1.510(4)
C71 H71A 0.9700
C71 H71B 0.9700
C71 H71C 0.9700
C8 C9 1.361(4)
C8 C81 1.511(4)
C81 H81A 0.9700
C81 H81B 0.9700
C81 H81C 0.9700
C9 C10 1.420(3)
C9 H9 0.9400
B1 C21 1.573(4)
B1 C31 1.581(4)
C21 C22 1.397(3)
C21 C26 1.399(4)
C22 F22 1.347(3)
C22 C23 1.373(4)
C23 F23 1.339(3)
C23 C24 1.374(4)
C24 F24 1.335(3)
C24 C25 1.369(4)
C25 F25 1.347(3)
C25 C26 1.376(4)
C26 F26 1.337(3)
C31 C36 1.385(4)
C31 C32 1.393(3)
C32 F32 1.346(3)
C32 C33 1.379(4)
C33 F33 1.339(3)
C33 C34 1.367(4)
C34 F34 1.338(3)
C34 C35 1.374(4)
C35 F35 1.340(3)
C35 C36 1.382(4)
C36 F36 1.347(3)
C51 C56 1.384(3)
C51 C52 1.386(3)
C52 F52 1.340(3)
C52 C53 1.380(4)
C53 F53 1.347(3)
C53 C54 1.368(4)
C54 F54 1.339(3)
C54 C55 1.374(4)
C55 F55 1.342(3)
C55 C56 1.374(4)
C56 F56 1.348(3)

loop_
_geom_torsion_atom_site_label_1
_geom_torsion_atom_site_label_2
_geom_torsion_atom_site_label_3
_geom_torsion_atom_site_label_4
_geom_torsion
C2 C1 Si1 C13 0.6(2)
C10 C1 Si1 C13 -171.33(18)
C2 C1 Si1 C11 115.8(2)
C10 C1 Si1 C11 -56.1(2)
C2 C1 Si1 C12 -119.5(2)
C10 C1 Si1 C12 68.5(2)
C10 C1 C2 C3 2.7(3)
Si1 C1 C2 C3 -169.23(17)
C10 C1 C2 B1 -174.0(2)
Si1 C1 C2 B1 14.0(3)
C1 C2 C3 C4 -4.6(4)
B1 C2 C3 C4 172.4(2)
C1 C2 C3 C51 173.8(2)
B1 C2 C3 C51 -9.2(3)
C2 C3 C4 C5 2.9(3)
C51 C3 C4 C5 -175.5(2)
C2 C3 C4 Si4 -176.93(18)
C51 C3 C4 Si4 4.7(3)
C3 C4 Si4 C43 125.2(2)
C5 C4 Si4 C43 -54.5(2)
C3 C4 Si4 C42 -110.7(2)
C5 C4 Si4 C42 69.5(2)
C3 C4 Si4 C41 9.2(3)
C5 C4 Si4 C41 -170.6(2)
C3 C4 C5 C6 178.0(2)
Si4 C4 C5 C6 -2.2(3)
C3 C4 C5 C10 0.4(3)
Si4 C4 C5 C10 -179.81(18)
C10 C5 C6 C7 -0.6(4)
C4 C5 C6 C7 -178.3(3)
C5 C6 C7 C8 -0.3(4)
C5 C6 C7 C71 177.7(3)
C6 C7 C8 C9 0.4(4)
C71 C7 C8 C9 -177.6(3)
C6 C7 C8 C81 178.1(3)
C71 C7 C8 C81 0.0(4)
C7 C8 C9 C10 0.5(4)
C81 C8 C9 C10 -177.2(3)
C8 C9 C10 C5 -1.4(4)
C8 C9 C10 C1 179.7(2)
C6 C5 C10 C9 1.4(3)
C4 C5 C10 C9 179.1(2)
C6 C5 C10 C1 -179.7(2)
C4 C5 C10 C1 -2.0(4)
C2 C1 C10 C9 179.2(2)
Si1 C1 C10 C9 -8.4(3)
C2 C1 C10 C5 0.4(3)
Si1 C1 C10 C5 172.80(18)
C1 C2 B1 C21 65.1(3)
C3 C2 B1 C21 -111.7(3)
C1 C2 B1 C31 -119.0(3)
C3 C2 B1 C31 64.2(3)
C2 B1 C21 C22 -157.2(2)
C31 B1 C21 C22 27.0(4)
C2 B1 C21 C26 18.8(4)
C31 B1 C21 C26 -157.1(2)
C26 C21 C22 F22 -177.9(2)
B1 C21 C22 F22 -1.6(4)
C26 C21 C22 C23 -1.0(4)
B1 C21 C22 C23 175.3(3)
F22 C22 C23 F23 -1.7(4)
C21 C22 C23 F23 -178.7(2)
F22 C22 C23 C24 177.2(2)
C21 C22 C23 C24 0.2(4)
F23 C23 C24 F24 -0.3(4)
C22 C23 C24 F24 -179.2(3)
F23 C23 C24 C25 179.7(3)
C22 C23 C24 C25 0.8(4)
F24 C24 C25 F25 -2.3(4)
C23 C24 C25 F25 177.8(3)
F24 C24 C25 C26 179.0(3)
C23 C24 C25 C26 -0.9(4)
F25 C25 C26 F26 0.7(4)
C24 C25 C26 F26 179.3(2)
F25 C25 C26 C21 -178.6(2)
C24 C25 C26 C21 0.1(4)
C22 C21 C26 F26 -178.4(2)
B1 C21 C26 F26 5.3(4)
C22 C21 C26 C25 0.8(4)
B1 C21 C26 C25 -175.5(2)
C2 B1 C31 C36 42.3(3)
C21 B1 C31 C36 -141.8(2)
C2 B1 C31 C32 -132.4(3)
C21 B1 C31 C32 43.5(3)
C36 C31 C32 F32 -179.2(2)
B1 C31 C32 F32 -4.1(4)
C36 C31 C32 C33 -2.4(4)
B1 C31 C32 C33 172.6(2)
F32 C32 C33 F33 -0.6(4)
C31 C32 C33 F33 -177.5(2)
F32 C32 C33 C34 -179.5(2)
C31 C32 C33 C34 3.6(4)
F33 C33 C34 F34 0.1(4)
C32 C33 C34 F34 179.0(3)
F33 C33 C34 C35 179.4(3)
C32 C33 C34 C35 -1.7(4)
F34 C34 C35 F35 -2.5(4)
C33 C34 C35 F35 178.2(3)
F34 C34 C35 C36 178.3(3)
C33 C34 C35 C36 -1.0(4)
F35 C35 C36 F36 1.7(4)
C34 C35 C36 F36 -179.1(2)
F35 C35 C36 C31 -177.0(2)
C34 C35 C36 C31 2.2(4)
C32 C31 C36 F36 -179.2(2)
B1 C31 C36 F36 5.7(4)
C32 C31 C36 C35 -0.5(4)
B1 C31 C36 C35 -175.6(2)
C4 C3 C51 C56 81.9(3)
C2 C3 C51 C56 -96.6(3)
C4 C3 C51 C52 -100.3(3)
C2 C3 C51 C52 81.2(3)
C56 C51 C52 F52 -179.0(2)
C3 C51 C52 F52 3.1(4)
C56 C51 C52 C53 -0.3(4)
C3 C51 C52 C53 -178.3(2)
F52 C52 C53 F53 -0.3(4)
C51 C52 C53 F53 -179.0(2)
F52 C52 C53 C54 -179.4(2)
C51 C52 C53 C54 1.9(4)
F53 C53 C54 F54 -1.9(4)
C52 C53 C54 F54 177.3(2)
F53 C53 C54 C55 178.7(3)
C52 C53 C54 C55 -2.2(4)
F54 C54 C55 F55 -0.1(4)
C53 C54 C55 F55 179.3(3)
F54 C54 C55 C56 -178.4(2)
C53 C54 C55 C56 1.0(4)
F55 C55 C56 F56 1.1(4)
C54 C55 C56 F56 179.4(2)
F55 C55 C56 C51 -177.8(2)
C54 C55 C56 C51 0.5(4)
C52 C51 C56 F56 -179.7(2)
C3 C51 C56 F56 -1.7(4)
C52 C51 C56 C55 -0.9(4)
C3 C51 C56 C55 177.1(2)

loop_
_cod_related_entry_id
_cod_related_entry_database
_cod_related_entry_code
1 ChemSpider 30651796
